data_7057632
loop_
_publ_author_name
'Viqueira, Joaqu\'in'
'Dur\'an, Mar\'ia L.'
'Garc\'ia-V\'azquez, Jos\'e A.'
'Castro, Jes\'us'
'Platas-Iglesias, Carlos'
'Esteban-G\'omez, David'
'Alzuet-Pi\~na, Gloria'
'Moldes, Angeles'
'Nascimento, Otaciro R.'

_publ_section_title
;
 Modulating the DNA cleavage ability of copper(ii) Schiff bases through
 ternary complex formation
;
_journal_issue 18
_journal_name_full 'New Journal of Chemistry'
_journal_page_first 15170
_journal_paper_doi 10.1039/C8NJ03292K
_journal_volume 42
_journal_year 2018
_chemical_formula_sum 'C27 H24 Cu N3 O4 S'
_chemical_formula_weight 550.09
_space_group_crystal_system triclinic
_space_group_IT_number 2
_space_group_name_Hall '-P 1'
_space_group_name_H-M_alt 'P -1'
_symmetry_space_group_name_Hall '-P 1'
_symmetry_space_group_name_H-M 'P -1'
_atom_sites_solution_hydrogens geom
_audit_creation_method SHELXL-2014/6
_audit_update_record
;
2018-03-09 deposited with the CCDC.
2018-08-09 downloaded from the CCDC.
;
_cell_angle_alpha 101.339(11)
_cell_angle_beta 100.351(10)
_cell_angle_gamma 110.211(10)
_cell_formula_units_Z 2
_cell_length_a 9.1259(18)
_cell_length_b 10.853(2)
_cell_length_c 13.207(2)
_cell_measurement_reflns_used 1976
_cell_measurement_temperature 100(2)
_cell_measurement_theta_max 23.33
_cell_measurement_theta_min 2.26
_cell_volume 1159.2(4)
_computing_cell_refinement 'Bruker SAINT'
_computing_data_collection 'Bruker APEX2'
_computing_data_reduction 'Bruker SAINT'
_computing_structure_refinement 'SHELXL-2014/6 (Sheldrick, 2014)'
_computing_structure_solution 'SHELXS-97 (Sheldrick, 1990)'
_diffrn_ambient_temperature 100(2)
_diffrn_measured_fraction_theta_full 0.994
_diffrn_measured_fraction_theta_max 0.994
_diffrn_measurement_device_type 'Bruker APEX-II CCD'
_diffrn_measurement_method '\f and \w scans'
_diffrn_radiation_monochromator graphite
_diffrn_radiation_source 'fine-focus sealed tube'
_diffrn_radiation_type MoK\a
_diffrn_radiation_wavelength 0.71073
_diffrn_reflns_av_R_equivalents 0.0810
_diffrn_reflns_av_unetI/netI 0.0958
_diffrn_reflns_Laue_measured_fraction_full 0.994
_diffrn_reflns_Laue_measured_fraction_max 0.994
_diffrn_reflns_limit_h_max 11
_diffrn_reflns_limit_h_min -11
_diffrn_reflns_limit_k_max 13
_diffrn_reflns_limit_k_min -13
_diffrn_reflns_limit_l_max 16
_diffrn_reflns_limit_l_min -16
_diffrn_reflns_number 20306
_diffrn_reflns_point_group_measured_fraction_full 0.994
_diffrn_reflns_point_group_measured_fraction_max 0.994
_diffrn_reflns_theta_full 25.242
_diffrn_reflns_theta_max 26.021
_diffrn_reflns_theta_min 1.633
_exptl_absorpt_coefficient_mu 1.074
_exptl_crystal_colour green
_exptl_crystal_density_diffrn 1.576
_exptl_crystal_description Plate
_exptl_crystal_F_000 568
_exptl_crystal_size_max 0.22
_exptl_crystal_size_mid 0.16
_exptl_crystal_size_min 0.02
_refine_diff_density_max 0.469
_refine_diff_density_min -0.664
_refine_diff_density_rms 0.104
_refine_ls_extinction_method none
_refine_ls_goodness_of_fit_ref 1.001
_refine_ls_hydrogen_treatment constr
_refine_ls_matrix_type full
_refine_ls_number_parameters 327
_refine_ls_number_reflns 4535
_refine_ls_number_restraints 0
_refine_ls_restrained_S_all 1.001
_refine_ls_R_factor_all 0.0925
_refine_ls_R_factor_gt 0.0503
_refine_ls_shift/su_max 0.001
_refine_ls_shift/su_mean 0.000
_refine_ls_structure_factor_coef Fsqd
_refine_ls_weighting_details 'w=1/[\s^2^(Fo^2^)+(0.0542P)^2^] where P=(Fo^2^+2Fc^2^)/3'
_refine_ls_weighting_scheme calc
_refine_ls_wR_factor_gt 0.0999
_refine_ls_wR_factor_ref 0.1138
_reflns_Friedel_coverage 0.000
_reflns_number_gt 3128
_reflns_number_total 4535
_reflns_threshold_expression 'I > 2\s(I)'
_cod_data_source_file c8nj03292k2.cif
_cod_data_source_block 3md
_cod_depositor_comments 'Adding full bibliography for 7057629--7057635.cif.'
_cod_original_cell_volume 1159.1(4)
_cod_database_code 7057632
_shelx_space_group_comment
;
The symmetry employed for this shelxl refinement is uniquely defined
by the following loop, which should always be used as a source of
symmetry information in preference to the above space-group names.
They are only intended as comments.
;
_shelxl_version_number 2014/6

loop_
_space_group_symop_operation_xyz
'x, y, z'
'-x, -y, -z'

loop_
_atom_site_label
_atom_site_type_symbol
_atom_site_fract_x
_atom_site_fract_y
_atom_site_fract_z
_atom_site_U_iso_or_equiv
_atom_site_adp_type
_atom_site_occupancy
_atom_site_site_symmetry_order
_atom_site_calc_flag
_atom_site_refinement_flags_posn
_atom_site_refinement_flags_adp
Cu Cu 0.42320(5) 0.16064(5) 0.68722(4) 0.01415(16) Uani 1 1 d . .
N11 N 0.2739(3) 0.0642(3) 0.5458(3) 0.0156(7) Uani 1 1 d . .
N12 N 0.3129(3) 0.2897(3) 0.6882(2) 0.0148(7) Uani 1 1 d . .
S S 0.22772(11) 0.30665(10) 0.78355(8) 0.0143(2) Uani 1 1 d . .
O1 O 0.0551(3) 0.2249(3) 0.7488(2) 0.0179(6) Uani 1 1 d . .
O2 O 0.3217(3) 0.2865(3) 0.8741(2) 0.0186(6) Uani 1 1 d . .
O3 O 0.4752(3) 0.0103(3) 0.6982(2) 0.0194(6) Uani 1 1 d . .
O4 O 0.6175(3) -0.1462(3) 0.7470(2) 0.0227(7) Uani 1 1 d . .
C11 C 0.4398(4) -0.1016(4) 0.6227(3) 0.0161(9) Uani 1 1 d . .
C12 C 0.5119(4) -0.1935(4) 0.6461(3) 0.0185(9) Uani 1 1 d . .
C13 C 0.4774(5) -0.3148(4) 0.5719(3) 0.0219(10) Uani 1 1 d . .
H13 H 0.5236 -0.3763 0.5901 0.026 Uiso 1 1 calc R U
C14 C 0.3736(5) -0.3483(4) 0.4688(3) 0.0245(10) Uani 1 1 d . .
H14 H 0.3517 -0.4312 0.4171 0.029 Uiso 1 1 calc R U
C15 C 0.3051(4) -0.2610(4) 0.4439(3) 0.0189(9) Uani 1 1 d . .
H15 H 0.2355 -0.2837 0.3742 0.023 Uiso 1 1 calc R U
C16 C 0.3354(4) -0.1369(4) 0.5199(3) 0.0158(9) Uani 1 1 d . .
C17 C 0.7037(5) -0.2263(4) 0.7771(3) 0.0232(10) Uani 1 1 d . .
H17A H 0.7539 -0.2523 0.7204 0.028 Uiso 1 1 calc R U
H17B H 0.6293 -0.3108 0.7880 0.028 Uiso 1 1 calc R U
C18 C 0.8319(5) -0.1403(5) 0.8794(4) 0.0316(11) Uani 1 1 d . .
H18A H 0.9009 -0.0546 0.8687 0.047 Uiso 1 1 calc R U
H18B H 0.8982 -0.1902 0.9004 0.047 Uiso 1 1 calc R U
H18C H 0.7804 -0.1200 0.9360 0.047 Uiso 1 1 calc R U
C19 C 0.2558(4) -0.0530(4) 0.4877(3) 0.0157(9) Uani 1 1 d . .
H19 H 0.1837 -0.0861 0.4178 0.019 Uiso 1 1 calc R U
C110 C 0.1860(4) 0.1401(4) 0.5077(3) 0.0137(8) Uani 1 1 d . .
C111 C 0.0809(4) 0.1021(4) 0.4063(3) 0.0166(9) Uani 1 1 d . .
H111 H 0.0600 0.0180 0.3564 0.020 Uiso 1 1 calc R U
C112 C 0.0068(4) 0.1866(4) 0.3782(3) 0.0186(9) Uani 1 1 d . .
H112 H -0.0696 0.1585 0.3103 0.022 Uiso 1 1 calc R U
C113 C 0.0438(4) 0.3112(4) 0.4484(3) 0.0193(9) Uani 1 1 d . .
H113 H -0.0030 0.3711 0.4275 0.023 Uiso 1 1 calc R U
C114 C 0.1485(4) 0.3505(4) 0.5494(3) 0.0175(9) Uani 1 1 d . .
H114 H 0.1754 0.4382 0.5964 0.021 Uiso 1 1 calc R U
C115 C 0.2146(4) 0.2629(4) 0.5826(3) 0.0132(8) Uani 1 1 d . .
C116 C 0.2479(4) 0.4794(4) 0.8220(3) 0.0150(9) Uani 1 1 d . .
C117 C 0.1212(4) 0.5142(4) 0.7801(3) 0.0157(9) Uani 1 1 d . .
H117 H 0.0234 0.4455 0.7324 0.019 Uiso 1 1 calc R U
C118 C 0.1383(4) 0.6480(4) 0.8080(3) 0.0179(9) Uani 1 1 d . .
H118 H 0.0515 0.6709 0.7787 0.021 Uiso 1 1 calc R U
C119 C 0.2795(5) 0.7512(4) 0.8780(3) 0.0185(9) Uani 1 1 d . .
C120 C 0.4028(4) 0.7135(4) 0.9219(3) 0.0186(9) Uani 1 1 d . .
H120 H 0.4992 0.7817 0.9714 0.022 Uiso 1 1 calc R U
C121 C 0.3881(4) 0.5799(4) 0.8953(3) 0.0163(9) Uani 1 1 d . .
H121 H 0.4731 0.5564 0.9267 0.020 Uiso 1 1 calc R U
C122 C 0.2984(5) 0.8978(4) 0.9066(4) 0.0249(10) Uani 1 1 d . .
H12A H 0.3467 0.9390 0.9840 0.037 Uiso 1 1 calc R U
H12B H 0.1919 0.9021 0.8867 0.037 Uiso 1 1 calc R U
H12C H 0.3691 0.9481 0.8679 0.037 Uiso 1 1 calc R U
N21 N 0.6294(3) 0.2817(3) 0.8037(3) 0.0156(7) Uani 1 1 d . .
C21 C 0.7361(4) 0.2327(4) 0.8448(3) 0.0174(9) Uani 1 1 d . .
H21 H 0.7111 0.1376 0.8204 0.021 Uiso 1 1 calc R U
C22 C 0.8806(4) 0.3154(4) 0.9211(3) 0.0151(9) Uani 1 1 d . .
H22 H 0.9522 0.2760 0.9477 0.018 Uiso 1 1 calc R U
C23 C 0.9224(4) 0.4533(4) 0.9589(3) 0.0127(8) Uani 1 1 d . .
C24 C 0.8092(4) 0.5030(4) 0.9169(3) 0.0168(9) Uani 1 1 d . .
H24 H 0.8291 0.5971 0.9418 0.020 Uiso 1 1 calc R U
C25 C 0.6698(4) 0.4154(4) 0.8400(3) 0.0167(9) Uani 1 1 d . .
H25 H 0.5974 0.4525 0.8108 0.020 Uiso 1 1 calc R U

loop_
_atom_site_aniso_label
_atom_site_aniso_U_11
_atom_site_aniso_U_22
_atom_site_aniso_U_33
_atom_site_aniso_U_23
_atom_site_aniso_U_13
_atom_site_aniso_U_12
Cu 0.0072(2) 0.0168(3) 0.0182(3) 0.0006(2) 0.00145(19) 0.0077(2)
N11 0.0094(16) 0.0158(17) 0.025(2) 0.0059(16) 0.0072(14) 0.0069(14)
N12 0.0061(16) 0.0227(18) 0.0163(18) 0.0040(15) 0.0013(13) 0.0081(14)
S 0.0096(5) 0.0177(5) 0.0170(6) 0.0033(4) 0.0035(4) 0.0078(4)
O1 0.0103(14) 0.0186(14) 0.0214(16) -0.0003(13) 0.0040(12) 0.0050(11)
O2 0.0180(15) 0.0226(15) 0.0157(15) 0.0056(13) 0.0012(12) 0.0102(12)
O3 0.0133(14) 0.0170(14) 0.0242(16) -0.0006(13) -0.0006(12) 0.0079(12)
O4 0.0188(15) 0.0255(16) 0.0281(17) 0.0067(14) 0.0014(13) 0.0167(13)
C11 0.0086(19) 0.015(2) 0.025(2) 0.0030(19) 0.0060(17) 0.0055(16)
C12 0.012(2) 0.022(2) 0.026(2) 0.009(2) 0.0079(18) 0.0089(18)
C13 0.021(2) 0.021(2) 0.031(3) 0.008(2) 0.0094(19) 0.0141(19)
C14 0.018(2) 0.017(2) 0.033(3) -0.001(2) 0.011(2) 0.0044(18)
C15 0.012(2) 0.022(2) 0.022(2) 0.0011(19) 0.0057(17) 0.0077(17)
C16 0.0063(19) 0.015(2) 0.025(2) 0.0027(18) 0.0051(17) 0.0029(16)
C17 0.022(2) 0.028(2) 0.036(3) 0.018(2) 0.015(2) 0.020(2)
C18 0.026(3) 0.037(3) 0.040(3) 0.015(2) 0.007(2) 0.021(2)
C19 0.0048(19) 0.018(2) 0.021(2) 0.0036(19) 0.0014(16) 0.0025(16)
C110 0.0062(18) 0.018(2) 0.020(2) 0.0075(18) 0.0063(16) 0.0058(16)
C111 0.011(2) 0.019(2) 0.017(2) 0.0029(18) 0.0045(17) 0.0039(17)
C112 0.010(2) 0.029(2) 0.017(2) 0.008(2) 0.0032(17) 0.0086(18)
C113 0.015(2) 0.027(2) 0.022(2) 0.009(2) 0.0050(18) 0.0143(18)
C114 0.018(2) 0.022(2) 0.017(2) 0.0050(19) 0.0089(17) 0.0122(18)
C115 0.0058(18) 0.018(2) 0.016(2) 0.0040(18) 0.0036(16) 0.0050(16)
C116 0.012(2) 0.023(2) 0.013(2) 0.0038(18) 0.0056(16) 0.0093(17)
C117 0.0061(19) 0.023(2) 0.018(2) 0.0022(18) 0.0019(16) 0.0074(17)
C118 0.015(2) 0.024(2) 0.017(2) 0.0049(19) 0.0034(17) 0.0099(18)
C119 0.018(2) 0.022(2) 0.021(2) 0.0076(19) 0.0112(18) 0.0099(18)
C120 0.010(2) 0.022(2) 0.021(2) 0.0042(19) 0.0064(17) 0.0028(17)
C121 0.0067(19) 0.026(2) 0.018(2) 0.0051(19) 0.0048(16) 0.0085(17)
C122 0.020(2) 0.023(2) 0.033(3) 0.006(2) 0.0046(19) 0.0129(19)
N21 0.0082(16) 0.0204(18) 0.0205(19) 0.0044(15) 0.0037(14) 0.0093(14)
C21 0.011(2) 0.017(2) 0.023(2) 0.0025(19) 0.0038(17) 0.0079(17)
C22 0.0096(19) 0.023(2) 0.014(2) 0.0033(18) 0.0014(16) 0.0100(17)
C23 0.0059(18) 0.019(2) 0.015(2) 0.0054(18) 0.0054(15) 0.0057(16)
C24 0.010(2) 0.015(2) 0.026(2) 0.0012(19) 0.0053(17) 0.0077(17)
C25 0.011(2) 0.018(2) 0.024(2) 0.0050(19) 0.0060(17) 0.0094(17)

loop_
_atom_type_symbol
_atom_type_description
_atom_type_scat_dispersion_real
_atom_type_scat_dispersion_imag
_atom_type_scat_source
C C 0.0033 0.0016 'International Tables Vol C Tables 4.2.6.8 and 6.1.1.4'
H H 0.0000 0.0000 'International Tables Vol C Tables 4.2.6.8 and 6.1.1.4'
N N 0.0061 0.0033 'International Tables Vol C Tables 4.2.6.8 and 6.1.1.4'
O O 0.0106 0.0060 'International Tables Vol C Tables 4.2.6.8 and 6.1.1.4'
S S 0.1246 0.1234 'International Tables Vol C Tables 4.2.6.8 and 6.1.1.4'
Cu Cu 0.3201 1.2651 'International Tables Vol C Tables 4.2.6.8 and 6.1.1.4'

loop_
_geom_angle_atom_site_label_1
_geom_angle_atom_site_label_2
_geom_angle_atom_site_label_3
_geom_angle
_geom_angle_site_symmetry_3
O3 Cu N11 92.84(12) .
O3 Cu N12 163.46(12) .
N11 Cu N12 84.65(13) .
O3 Cu N21 88.59(12) .
N11 Cu N21 160.66(12) .
N12 Cu N21 99.18(12) .
C19 N11 C110 121.4(3) .
C19 N11 Cu 125.8(3) .
C110 N11 Cu 112.8(2) .
C115 N12 S 115.9(2) .
C115 N12 Cu 109.4(2) .
S N12 Cu 115.57(17) .
O2 S O1 117.51(16) .
O2 S N12 106.84(15) .
O1 S N12 112.07(16) .
O2 S C116 106.37(17) .
O1 S C116 105.64(16) .
N12 S C116 107.93(17) .
C11 O3 Cu 128.0(2) .
C12 O4 C17 118.0(3) .
O3 C11 C16 124.3(3) .
O3 C11 C12 117.9(3) .
C16 C11 C12 117.8(4) .
C13 C12 O4 125.7(3) .
C13 C12 C11 121.3(4) .
O4 C12 C11 113.0(3) .
C12 C13 C14 120.2(4) .
C15 C14 C13 119.6(4) .
C14 C15 C16 121.2(4) .
C11 C16 C15 119.8(3) .
C11 C16 C19 122.7(4) .
C15 C16 C19 117.5(3) .
O4 C17 C18 107.1(3) .
N11 C19 C16 125.3(4) .
C111 C110 C115 120.2(3) .
C111 C110 N11 125.7(4) .
C115 C110 N11 114.1(3) .
C112 C111 C110 120.0(4) .
C113 C112 C111 119.8(4) .
C112 C113 C114 120.7(4) .
C113 C114 C115 120.5(4) .
C114 C115 C110 118.3(3) .
C114 C115 N12 124.5(4) .
C110 C115 N12 117.2(3) .
C121 C116 C117 119.6(4) .
C121 C116 S 120.6(3) .
C117 C116 S 119.8(3) .
C118 C117 C116 119.7(4) .
C117 C118 C119 121.7(4) .
C118 C119 C120 117.7(4) .
C118 C119 C122 121.4(3) .
C120 C119 C122 120.9(4) .
C121 C120 C119 121.5(4) .
C120 C121 C116 119.7(3) .
C25 N21 C21 116.5(3) .
C25 N21 Cu 121.4(2) .
C21 N21 Cu 122.0(3) .
N21 C21 C22 122.6(4) .
C23 C22 C21 121.1(3) .
C22 C23 C24 115.9(3) .
C22 C23 C23 123.0(4) 2_767
C24 C23 C23 121.1(4) 2_767
C25 C24 C23 119.7(4) .
N21 C25 C24 124.2(3) .

loop_
_geom_bond_atom_site_label_1
_geom_bond_atom_site_label_2
_geom_bond_distance
_geom_bond_site_symmetry_2
Cu O3 1.874(3) .
Cu N11 1.942(3) .
Cu N12 1.987(3) .
Cu N21 2.023(3) .
N11 C19 1.288(5) .
N11 C110 1.432(4) .
N12 C115 1.429(5) .
N12 S 1.607(3) .
S O2 1.441(3) .
S O1 1.447(3) .
S C116 1.777(4) .
O3 C11 1.307(4) .
O4 C12 1.377(5) .
O4 C17 1.425(4) .
C11 C16 1.406(5) .
C11 C12 1.423(5) .
C12 C13 1.374(6) .
C13 C14 1.409(6) .
C14 C15 1.362(5) .
C15 C16 1.417(5) .
C16 C19 1.428(5) .
C17 C18 1.499(6) .
C110 C111 1.389(5) .
C110 C115 1.404(5) .
C111 C112 1.381(5) .
C112 C113 1.372(6) .
C113 C114 1.381(5) .
C114 C115 1.389(5) .
C116 C121 1.392(5) .
C116 C117 1.393(5) .
C117 C118 1.372(5) .
C118 C119 1.391(5) .
C119 C120 1.395(5) .
C119 C122 1.502(5) .
C120 C121 1.375(5) .
N21 C25 1.328(5) .
N21 C21 1.344(4) .
C21 C22 1.382(5) .
C22 C23 1.370(5) .
C23 C24 1.401(5) .
C23 C23 1.494(7) 2_767
C24 C25 1.369(5) .

loop_
_geom_hbond_atom_site_label_D
_geom_hbond_atom_site_label_H
_geom_hbond_atom_site_label_A
_geom_hbond_distance_DH
_geom_hbond_distance_HA
_geom_hbond_distance_DA
_geom_hbond_angle_DHA
_geom_hbond_site_symmetry_A
C19 H19 O1 0.95 2.56 3.486(5) 164.3 2_556
C111 H111 O1 0.95 2.47 3.394(5) 163.9 2_556
